data_4121313
loop_
_publ_author_name
'Syud M. Ahmed'
'Albert Poater'
'M. Ian Childers'
'Peter C. B. Widger'
'Anne M. LaPointe'
'Emil B. Lobkovsky'
'Geoffrey W. Coates'
'Luigi Cavallo'

_publ_section_title
;
 Enantioselective Polymerization of Epoxides Using Biaryl-Linked
 Bimetallic Cobalt Catalysts: A Mechanistic Study
;
_journal_name_full 'Journal of the American Chemical Society'
_journal_page_first 18901
_journal_page_last 18911
_journal_paper_doi 10.1021/ja409521z
_journal_volume 135
_journal_year 2013
_chemical_absolute_configuration ad
_chemical_formula_moiety 'C76 H90 Co2 N8 O4, 2(Cl)'
_chemical_formula_sum 'C76 H90 Cl2 Co2 N8 O4'
_chemical_formula_weight 1368.32
_chemical_name_systematic
; 
 ? 
;
_space_group_IT_number 22
_symmetry_cell_setting orthorhombic
_symmetry_space_group_name_Hall 'F 2 2'
_symmetry_space_group_name_H-M 'F 2 2 2'
_atom_sites_solution_hydrogens geom
_atom_sites_solution_primary direct
_atom_sites_solution_secondary difmap
_audit_creation_method SHELXL-97
_cell_angle_alpha 90.00
_cell_angle_beta 90.00
_cell_angle_gamma 90.00
_cell_formula_units_Z 8
_cell_length_a 18.930(11)
_cell_length_b 31.767(19)
_cell_length_c 44.19(3)
_cell_measurement_reflns_used 1853
_cell_measurement_temperature 213(2)
_cell_measurement_theta_max 14.52
_cell_measurement_theta_min 2.51
_cell_volume 26574(3)
_computing_cell_refinement 'Bruker SAINT+'
_computing_data_collection 'Bruker APEX2'
_computing_data_reduction 'Bruker SAINT+'
_computing_molecular_graphics 'Bruker SHELXTL'
_computing_publication_material 'Bruker SHELXTL'
_computing_structure_refinement 'SHELXL-97 (Sheldrick, 1997)'
_computing_structure_solution 'SHELXS-97 (Sheldrick, 1990)'
_diffrn_ambient_temperature 213(2)
_diffrn_measured_fraction_theta_full 0.996
_diffrn_measured_fraction_theta_max 0.996
_diffrn_measurement_device_type 'Bruker X8 APEX II diffractometer'
_diffrn_measurement_method 'phi and omega scans'
_diffrn_radiation_monochromator graphite
_diffrn_radiation_source 'fine-focus sealed tube'
_diffrn_radiation_type MoK\a
_diffrn_radiation_wavelength 0.71073
_diffrn_reflns_av_R_equivalents 0.0697
_diffrn_reflns_av_sigmaI/netI 0.0905
_diffrn_reflns_limit_h_max 15
_diffrn_reflns_limit_h_min -14
_diffrn_reflns_limit_k_max 26
_diffrn_reflns_limit_k_min -14
_diffrn_reflns_limit_l_max 36
_diffrn_reflns_limit_l_min -36
_diffrn_reflns_number 10546
_diffrn_reflns_theta_full 17.22
_diffrn_reflns_theta_max 17.22
_diffrn_reflns_theta_min 0.92
_diffrn_standards_number 0
_exptl_absorpt_coefficient_mu 0.319
_exptl_absorpt_correction_T_max 0.9765
_exptl_absorpt_correction_T_min 0.8698
_exptl_absorpt_correction_type multi-scan
_exptl_absorpt_process_details SADABS
_exptl_crystal_colour red
_exptl_crystal_density_diffrn 0.684
_exptl_crystal_description plate
_exptl_crystal_F_000 5776
_exptl_crystal_size_max 0.45
_exptl_crystal_size_mid 0.30
_exptl_crystal_size_min 0.08
_platon_squeeze_details
;
;
_refine_diff_density_max 0.271
_refine_diff_density_min -0.234
_refine_diff_density_rms 0.047
_refine_ls_abs_structure_details 'Flack H D (1983), Acta Cryst. A39, 876-881'
_refine_ls_abs_structure_Flack 0.06(4)
_refine_ls_extinction_method none
_refine_ls_goodness_of_fit_ref 0.994
_refine_ls_hydrogen_treatment riding
_refine_ls_matrix_type full
_refine_ls_number_parameters 230
_refine_ls_number_reflns 4031
_refine_ls_number_restraints 0
_refine_ls_restrained_S_all 0.994
_refine_ls_R_factor_all 0.0842
_refine_ls_R_factor_gt 0.0655
_refine_ls_shift/su_max 0.003
_refine_ls_shift/su_mean 0.000
_refine_ls_structure_factor_coef Fsqd
_refine_ls_weighting_details 'calc w=1/[\s^2^(Fo^2^)+(0.0899P)^2^+0.0000P] where P=(Fo^2^+2Fc^2^)/3'
_refine_ls_weighting_scheme calc
_refine_ls_wR_factor_gt 0.1556
_refine_ls_wR_factor_ref 0.1645
_reflns_number_gt 2925
_reflns_number_total 4031
_reflns_threshold_expression >2sigma(I)
_cod_data_source_file ja409521z_si_002.cif
_cod_data_source_block Ic1
_cod_original_cell_volume 26570(27)
_cod_database_code 4121313

loop_
_symmetry_equiv_pos_as_xyz
'x, y, z'
'-x, -y, z'
'-x, y, -z'
'x, -y, -z'
'x, y+1/2, z+1/2'
'-x, -y+1/2, z+1/2'
'-x, y+1/2, -z+1/2'
'x, -y+1/2, -z+1/2'
'x+1/2, y, z+1/2'
'-x+1/2, -y, z+1/2'
'-x+1/2, y, -z+1/2'
'x+1/2, -y, -z+1/2'
'x+1/2, y+1/2, z'
'-x+1/2, -y+1/2, z'
'-x+1/2, y+1/2, -z'
'x+1/2, -y+1/2, -z'

loop_
_atom_site_label
_atom_site_type_symbol
_atom_site_fract_x
_atom_site_fract_y
_atom_site_fract_z
_atom_site_U_iso_or_equiv
_atom_site_adp_type
_atom_site_occupancy
_atom_site_symmetry_multiplicity
_atom_site_calc_flag
_atom_site_refinement_flags
Co1 Co 0.16829(7) 0.84157(4) 0.91921(3) 0.0707(5) Uani 1 1 d .
O1 O 0.2165(3) 0.79595(17) 0.93668(13) 0.0569(18) Uani 1 1 d .
O2 O 0.0910(3) 0.80552(16) 0.91432(14) 0.0679(19) Uani 1 1 d .
N1 N 0.2499(4) 0.8771(2) 0.92180(19) 0.068(2) Uani 1 1 d .
N2 N 0.1222(5) 0.8898(2) 0.90139(18) 0.075(3) Uani 1 1 d .
N3 N 0.2027(5) 0.8215(2) 0.87968(17) 0.076(3) Uani 1 1 d .
N4 N 0.1336(4) 0.8592(2) 0.95833(18) 0.066(3) Uani 1 1 d .
C1 C 0.2442(5) 0.9102(3) 0.8989(2) 0.079(3) Uiso 1 1 d .
H1A H 0.2546 0.8975 0.8789 0.095 Uiso 1 1 calc R
C2 C 0.2983(6) 0.9495(3) 0.9039(2) 0.097(4) Uiso 1 1 d .
H2A H 0.3475 0.9402 0.9053 0.116 Uiso 1 1 calc R
H2B H 0.2861 0.9660 0.9220 0.116 Uiso 1 1 calc R
C3 C 0.2827(7) 0.9760(4) 0.8722(3) 0.125(4) Uiso 1 1 d .
H3A H 0.3129 1.0011 0.8722 0.150 Uiso 1 1 calc R
H3B H 0.2977 0.9584 0.8552 0.150 Uiso 1 1 calc R
C4 C 0.2064(7) 0.9904(4) 0.8660(3) 0.151(5) Uiso 1 1 d .
H4A H 0.2037 1.0040 0.8461 0.181 Uiso 1 1 calc R
H4B H 0.1918 1.0109 0.8813 0.181 Uiso 1 1 calc R
C5 C 0.1556(6) 0.9509(3) 0.8668(2) 0.094(4) Uiso 1 1 d .
H5A H 0.1659 0.9320 0.8499 0.113 Uiso 1 1 calc R
H5B H 0.1062 0.9599 0.8653 0.113 Uiso 1 1 calc R
C6 C 0.1690(6) 0.9275(3) 0.8981(2) 0.089(3) Uiso 1 1 d .
H6A H 0.1614 0.9471 0.9152 0.107 Uiso 1 1 calc R
C7 C 0.2983(6) 0.8717(3) 0.9396(2) 0.076(4) Uiso 1 1 d .
H7A H 0.3334 0.8927 0.9397 0.091 Uiso 1 1 calc R
C8 C 0.3092(5) 0.8365(3) 0.9611(2) 0.073(3) Uiso 1 1 d .
C9 C 0.3588(4) 0.8416(3) 0.98517(19) 0.063(3) Uiso 1 1 d .
H9A H 0.3874 0.8658 0.9859 0.075 Uiso 1 1 calc R
C10 C 0.3644(5) 0.8124(3) 1.0065(2) 0.086(3) Uiso 1 1 d .
H10A H 0.3943 0.8166 1.0231 0.104 Uiso 1 1 calc R
C11 C 0.3249(5) 0.7751(3) 1.0038(2) 0.070(3) Uiso 1 1 d .
H11A H 0.3337 0.7535 1.0178 0.084 Uiso 1 1 calc R
C12 C 0.2719(4) 0.7678(2) 0.9810(2) 0.052(3) Uiso 1 1 d .
C13 C 0.2627(5) 0.8012(3) 0.9598(2) 0.051(3) Uiso 1 1 d .
C14 C 0.0536(6) 0.8933(3) 0.8974(2) 0.076(3) Uiso 1 1 d .
H14A H 0.0362 0.9191 0.8900 0.091 Uiso 1 1 calc R
C15 C 0.0032(6) 0.8602(3) 0.9038(2) 0.081(4) Uiso 1 1 d .
C16 C 0.0241(6) 0.8177(3) 0.9082(2) 0.075(3) Uiso 1 1 d .
C17 C -0.0323(5) 0.7842(3) 0.90983(19) 0.066(3) Uiso 1 1 d .
C18 C -0.1034(5) 0.7971(3) 0.9056(2) 0.075(3) Uiso 1 1 d .
H18A H -0.1402 0.7773 0.9052 0.090 Uiso 1 1 calc R
C19 C -0.1175(5) 0.8402(4) 0.9020(2) 0.083(3) Uiso 1 1 d .
C20 C -0.0685(5) 0.8715(3) 0.89988(19) 0.061(3) Uiso 1 1 d .
H20A H -0.0818 0.8995 0.8959 0.073 Uiso 1 1 calc R
C21 C -0.0124(5) 0.7385(3) 0.9124(2) 0.072(3) Uiso 1 1 d .
C22 C 0.0275(5) 0.7283(3) 0.9430(2) 0.063(3) Uiso 1 1 d .
H22A H -0.0032 0.7345 0.9600 0.095 Uiso 1 1 calc R
H22B H 0.0698 0.7454 0.9444 0.095 Uiso 1 1 calc R
H22C H 0.0403 0.6987 0.9434 0.095 Uiso 1 1 calc R
C23 C -0.0794(5) 0.7105(3) 0.9080(2) 0.081(3) Uiso 1 1 d .
H23A H -0.1138 0.7171 0.9235 0.121 Uiso 1 1 calc R
H23B H -0.0663 0.6811 0.9095 0.121 Uiso 1 1 calc R
H23C H -0.0997 0.7159 0.8882 0.121 Uiso 1 1 calc R
C24 C 0.0421(5) 0.7263(3) 0.8862(2) 0.095(4) Uiso 1 1 d .
H24A H 0.0207 0.7319 0.8666 0.142 Uiso 1 1 calc R
H24B H 0.0538 0.6967 0.8877 0.142 Uiso 1 1 calc R
H24C H 0.0847 0.7430 0.8883 0.142 Uiso 1 1 calc R
C25 C -0.2010(6) 0.8517(4) 0.8996(3) 0.098(4) Uiso 1 1 d .
C26 C -0.2419(7) 0.8350(5) 0.9292(3) 0.158(5) Uiso 1 1 d .
H26A H -0.2914 0.8428 0.9279 0.236 Uiso 1 1 calc R
H26B H -0.2211 0.8475 0.9471 0.236 Uiso 1 1 calc R
H26C H -0.2380 0.8046 0.9303 0.236 Uiso 1 1 calc R
C27 C -0.2373(8) 0.8277(5) 0.8733(3) 0.166(6) Uiso 1 1 d .
H27A H -0.2176 0.8368 0.8542 0.249 Uiso 1 1 calc R
H27B H -0.2876 0.8334 0.8736 0.249 Uiso 1 1 calc R
H27C H -0.2295 0.7977 0.8757 0.249 Uiso 1 1 calc R
C28 C -0.2129(7) 0.8969(4) 0.8955(3) 0.151(5) Uiso 1 1 d .
H28A H -0.1889 0.9063 0.8774 0.227 Uiso 1 1 calc R
H28B H -0.1946 0.9120 0.9129 0.227 Uiso 1 1 calc R
H28C H -0.2632 0.9022 0.8936 0.227 Uiso 1 1 calc R
C29 C 0.1555(7) 0.8230(3) 0.8557(3) 0.101(4) Uiso 1 1 d .
H29A H 0.1075 0.8293 0.8587 0.121 Uiso 1 1 calc R
C30 C 0.1830(6) 0.8146(3) 0.8265(3) 0.104(4) Uiso 1 1 d .
H30A H 0.1519 0.8153 0.8099 0.125 Uiso 1 1 calc R
C31 C 0.2595(6) 0.8045(3) 0.8205(3) 0.100(4) Uiso 1 1 d .
H31A H 0.2790 0.8027 0.8010 0.121 Uiso 1 1 calc R
C32 C 0.2980(6) 0.7982(3) 0.8465(2) 0.094(4) Uiso 1 1 d .
H32A H 0.3434 0.7866 0.8445 0.113 Uiso 1 1 calc R
C33 C 0.2730(7) 0.8083(3) 0.8770(2) 0.086(4) Uiso 1 1 d .
H33A H 0.3028 0.8060 0.8939 0.103 Uiso 1 1 calc R
C34 C 0.1328(6) 0.8977(4) 0.9694(3) 0.099(4) Uiso 1 1 d .
H34A H 0.1497 0.9203 0.9576 0.118 Uiso 1 1 calc R
C35 C 0.1053(7) 0.9056(4) 1.0003(3) 0.126(5) Uiso 1 1 d .
H35A H 0.0997 0.9334 1.0073 0.151 Uiso 1 1 calc R
C36 C 0.0890(6) 0.8742(4) 1.0178(3) 0.101(4) Uiso 1 1 d .
H36A H 0.0778 0.8798 1.0382 0.122 Uiso 1 1 calc R
C37 C 0.0875(5) 0.8336(3) 1.0080(2) 0.086(3) Uiso 1 1 d .
H37A H 0.0707 0.8115 1.0202 0.103 Uiso 1 1 calc R
C38 C 0.1136(5) 0.8267(4) 0.9775(2) 0.080(3) Uiso 1 1 d .
H38A H 0.1171 0.7989 0.9704 0.096 Uiso 1 1 calc R
Cl1 Cl 0.0000 1.0000 0.89254(19) 0.255(4) Uani 1 2 d S
Cl2 Cl 0.1077(7) 1.0095(3) 0.9442(2) 0.235(5) Uani 0.50 1 d P

loop_
_atom_site_aniso_label
_atom_site_aniso_U_11
_atom_site_aniso_U_22
_atom_site_aniso_U_33
_atom_site_aniso_U_23
_atom_site_aniso_U_13
_atom_site_aniso_U_12
Co1 0.0615(9) 0.0684(9) 0.0822(10) 0.0020(10) 0.0015(9) -0.0064(10)
O1 0.059(4) 0.048(4) 0.064(4) 0.005(3) -0.001(4) -0.006(4)
O2 0.063(5) 0.057(4) 0.084(5) -0.006(4) -0.005(4) -0.006(4)
N1 0.062(6) 0.075(6) 0.066(6) 0.014(5) -0.019(5) -0.008(5)
N2 0.062(6) 0.058(6) 0.106(7) 0.006(5) 0.005(5) -0.008(5)
N3 0.091(7) 0.072(6) 0.065(6) 0.007(5) -0.014(5) -0.004(5)
N4 0.057(6) 0.057(7) 0.085(7) 0.006(5) -0.003(5) -0.001(4)
Cl1 0.296(10) 0.237(9) 0.233(8) 0.000 0.000 0.052(8)
Cl2 0.300(14) 0.169(9) 0.236(11) -0.030(8) 0.062(10) -0.039(9)

loop_
_atom_type_symbol
_atom_type_description
_atom_type_scat_dispersion_real
_atom_type_scat_dispersion_imag
_atom_type_scat_source
C C 0.0033 0.0016 'International Tables Vol C Tables 4.2.6.8 and 6.1.1.4'
H H 0.0000 0.0000 'International Tables Vol C Tables 4.2.6.8 and 6.1.1.4'
N N 0.0061 0.0033 'International Tables Vol C Tables 4.2.6.8 and 6.1.1.4'
O O 0.0106 0.0060 'International Tables Vol C Tables 4.2.6.8 and 6.1.1.4'
Cl Cl 0.1484 0.1585 'International Tables Vol C Tables 4.2.6.8 and 6.1.1.4'
Co Co 0.3494 0.9721 'International Tables Vol C Tables 4.2.6.8 and 6.1.1.4'

loop_
_geom_angle_atom_site_label_1
_geom_angle_atom_site_label_2
_geom_angle_atom_site_label_3
_geom_angle
_geom_angle_site_symmetry_1
O2 Co1 O1 87.5(3) .
O2 Co1 N1 176.3(3) .
O1 Co1 N1 92.2(3) .
O2 Co1 N4 90.8(3) .
O1 Co1 N4 91.2(3) .
N1 Co1 N4 92.9(3) .
O2 Co1 N2 94.9(3) .
O1 Co1 N2 177.7(3) .
N1 Co1 N2 85.5(4) .
N4 Co1 N2 88.9(3) .
O2 Co1 N3 87.6(3) .
O1 Co1 N3 87.4(3) .
N1 Co1 N3 88.7(3) .
N4 Co1 N3 177.9(3) .
N2 Co1 N3 92.5(3) .
C13 O1 Co1 121.9(5) .
C16 O2 Co1 125.5(6) .
C7 N1 C1 126.9(9) .
C7 N1 Co1 124.2(8) .
C1 N1 Co1 108.9(6) .
C14 N2 C6 120.1(9) .
C14 N2 Co1 124.7(7) .
C6 N2 Co1 114.0(7) .
C29 N3 C33 123.8(9) .
C29 N3 Co1 117.0(7) .
C33 N3 Co1 119.1(7) .
C34 N4 C38 117.5(9) .
C34 N4 Co1 127.1(8) .
C38 N4 Co1 115.1(6) .
N1 C1 C6 110.0(8) .
N1 C1 C2 114.2(8) .
C6 C1 C2 108.2(9) .
C1 C2 C3 99.3(8) .
C4 C3 C2 117.9(11) .
C3 C4 C5 109.3(11) .
C4 C5 C6 107.1(9) .
N2 C6 C1 105.2(8) .
N2 C6 C5 111.4(8) .
C1 C6 C5 109.7(9) .
N1 C7 C8 128.5(10) .
C13 C8 C9 121.6(10) .
C13 C8 C7 118.9(9) .
C9 C8 C7 118.8(10) .
C10 C9 C8 120.1(10) .
C9 C10 C11 119.2(11) .
C10 C11 C12 124.5(9) .
C12 C12 C13 121.9(8) 14_565
C12 C12 C11 122.8(7) 14_565
C13 C12 C11 115.0(8) .
O1 C13 C8 121.6(8) .
O1 C13 C12 118.8(8) .
C8 C13 C12 119.0(9) .
N2 C14 C15 124.2(11) .
C20 C15 C16 121.7(11) .
C20 C15 C14 115.1(10) .
C16 C15 C14 122.2(11) .
O2 C16 C15 124.2(10) .
O2 C16 C17 116.7(9) .
C15 C16 C17 118.7(11) .
C18 C17 C16 117.3(9) .
C18 C17 C21 121.8(8) .
C16 C17 C21 120.6(9) .
C19 C18 C17 118.6(9) .
C20 C19 C18 126.1(10) .
C20 C19 C25 119.5(10) .
C18 C19 C25 114.4(10) .
C19 C20 C15 117.3(10) .
C17 C21 C23 109.7(8) .
C17 C21 C22 112.5(8) .
C23 C21 C22 112.2(7) .
C17 C21 C24 109.9(8) .
C23 C21 C24 107.1(7) .
C22 C21 C24 105.2(7) .
C28 C25 C27 108.9(11) .
C28 C25 C26 110.4(10) .
C27 C25 C26 103.4(10) .
C28 C25 C19 112.3(10) .
C27 C25 C19 111.7(10) .
C26 C25 C19 109.8(10) .
N3 C29 C30 116.9(11) .
C29 C30 C31 123.5(11) .
C32 C31 C30 113.2(11) .
C31 C32 C33 124.5(12) .
N3 C33 C32 116.8(10) .
N4 C34 C35 120.0(11) .
C36 C35 C34 120.2(13) .
C35 C36 C37 122.8(13) .
C36 C37 C38 115.5(11) .
N4 C38 C37 123.2(10) .

loop_
_geom_bond_atom_site_label_1
_geom_bond_atom_site_label_2
_geom_bond_distance
_geom_bond_site_symmetry_2
Co1 O2 1.871(6) .
Co1 O1 1.879(6) .
Co1 N1 1.915(7) .
Co1 N4 1.932(8) .
Co1 N2 1.930(8) .
Co1 N3 1.970(8) .
O1 C13 1.354(10) .
O2 C16 1.351(11) .
N1 C7 1.221(10) .
N1 C1 1.464(11) .
N2 C14 1.314(11) .
N2 C6 1.497(12) .
N3 C29 1.386(12) .
N3 C33 1.402(12) .
N4 C34 1.319(12) .
N4 C38 1.387(11) .
C1 C6 1.527(13) .
C1 C2 1.629(13) .
C2 C3 1.663(14) .
C3 C4 1.539(16) .
C4 C5 1.582(15) .
C5 C6 1.590(12) .
C7 C8 1.480(12) .
C8 C13 1.427(11) .
C8 C9 1.429(10) .
C9 C10 1.325(11) .
C10 C11 1.406(12) .
C11 C12 1.442(11) .
C12 C12 1.400(15) 14_565
C12 C13 1.425(10) .
C14 C15 1.449(13) .
C15 C20 1.414(12) .
C15 C16 1.419(12) .
C16 C17 1.510(12) .
C17 C18 1.419(12) .
C17 C21 1.502(12) .
C18 C19 1.403(13) .
C19 C20 1.363(12) .
C19 C25 1.626(13) .
C21 C23 1.562(12) .
C21 C22 1.582(11) .
C21 C24 1.599(12) .
C25 C28 1.462(14) .
C25 C27 1.551(14) .
C25 C26 1.611(15) .
C29 C30 1.418(12) .
C30 C31 1.506(14) .
C31 C32 1.373(12) .
C32 C33 1.462(13) .
C34 C35 1.485(15) .
C35 C36 1.298(14) .
C36 C37 1.363(13) .
C37 C38 1.452(12) .

loop_
_platon_squeeze_void_nr
_platon_squeeze_void_average_x
_platon_squeeze_void_average_y
_platon_squeeze_void_average_z
_platon_squeeze_void_volume
_platon_squeeze_void_count_electrons
_platon_squeeze_void_content
1 0.000 0.000 0.000 17 13 ' '
2 0.424 -0.009 0.002 13946 4601 ' '
3 0.500 0.000 0.500 17 13 ' '
4 0.500 0.500 0.000 17 13 ' '
5 0.000 0.500 0.500 17 13 ' '
